data_7249351
loop_
_publ_author_name
'Heiner, Benjamin R.'
'Handy, Kaitlyn M.'
'Devlin, Angela M.'
'Soucek, Jewel L.'
'Pittsford, Alexander M.'
'Turner, David A.'
'Petersen, Jacob P.'
'Oliver, Allen G.'
'Corcelli, Steven A.'
'Kandel, S. Alex'

_publ_section_title
;
 Enantiopure molecules form apparently racemic monolayers of chiral cyclic
 pentamers.
;
_journal_issue 39
_journal_name_full 'Physical chemistry chemical physics : PCCP'
_journal_page_first 25430
_journal_page_last 25438
_journal_paper_doi 10.1039/d4cp02094d
_journal_volume 26
_journal_year 2024
_chemical_absolute_configuration rmad
_chemical_formula_moiety 'C9 H9 N O2'
_chemical_formula_sum 'C9 H9 N O2'
_chemical_formula_weight 163.17
_space_group_crystal_system monoclinic
_space_group_IT_number 4
_space_group_name_Hall 'P 2yb'
_space_group_name_H-M_alt 'P 1 21 1'
_atom_sites_solution_hydrogens mixed
_atom_sites_solution_primary dual
_atom_sites_solution_secondary difmap
_audit_creation_method SHELXL-2018/3
_audit_update_record
;
2024-05-17 deposited with the CCDC.	2024-09-16 downloaded from the CCDC.
;
_cell_angle_alpha 90
_cell_angle_beta 101.824(3)
_cell_angle_gamma 90
_cell_formula_units_Z 2
_cell_length_a 5.3771(2)
_cell_length_b 5.7567(2)
_cell_length_c 12.4675(5)
_cell_measurement_reflns_used 2671
_cell_measurement_temperature 120(2)
_cell_measurement_theta_max 70.31
_cell_measurement_theta_min 3.67
_cell_volume 377.73(2)
_computing_cell_refinement 'Bruker SAINT (Bruker, 2015)'
_computing_data_collection 'Bruker APEX-3 (Bruker, 2015)'
_computing_data_reduction 'Bruker SAINT (Bruker, 2015)'
_computing_molecular_graphics 'Bruker XP (Bruker, 2015)'
_computing_publication_material 'CIFTAB (Sheldrick, 2008)'
_computing_structure_refinement 'SHELXL-2018/3 (Sheldrick, 2015)'
_computing_structure_solution 'SHELXT-2018/2 (Sheldrick, 2015)'
_diffrn_ambient_temperature 120(2)
_diffrn_detector_area_resol_mean 7.41
_diffrn_measured_fraction_theta_full 0.996
_diffrn_measured_fraction_theta_max 0.994
_diffrn_measurement_device_type 'Bruker PHOTON-II'
_diffrn_measurement_method 'combination of \w and \f-scans '
_diffrn_radiation_type CuK\a
_diffrn_radiation_wavelength 1.54178
_diffrn_reflns_av_R_equivalents 0.0594
_diffrn_reflns_av_unetI/netI 0.0482
_diffrn_reflns_Laue_measured_fraction_full 0.996
_diffrn_reflns_Laue_measured_fraction_max 0.994
_diffrn_reflns_limit_h_max 6
_diffrn_reflns_limit_h_min -6
_diffrn_reflns_limit_k_max 7
_diffrn_reflns_limit_k_min -7
_diffrn_reflns_limit_l_max 15
_diffrn_reflns_limit_l_min -15
_diffrn_reflns_number 5982
_diffrn_reflns_point_group_measured_fraction_full 0.987
_diffrn_reflns_point_group_measured_fraction_max 0.983
_diffrn_reflns_theta_full 67.679
_diffrn_reflns_theta_max 70.425
_diffrn_reflns_theta_min 3.622
_diffrn_source 'Incoatec micro-focus'
_exptl_absorpt_coefficient_mu 0.845
_exptl_absorpt_correction_T_max 1.0000
_exptl_absorpt_correction_T_min 0.8311
_exptl_absorpt_correction_type numerical
_exptl_absorpt_process_details 'SADABS (Krause et al., 2015)'
_exptl_crystal_colour colorless
_exptl_crystal_density_diffrn 1.435
_exptl_crystal_description plate
_exptl_crystal_F_000 172
_exptl_crystal_size_max 0.118
_exptl_crystal_size_mid 0.091
_exptl_crystal_size_min 0.019
_refine_diff_density_max 0.277
_refine_diff_density_min -0.195
_refine_diff_density_rms 0.047
_refine_ls_abs_structure_details
;
 Flack x determined using 530 quotients [(I+)-(I-)]/[(I+)+(I-)]
 (Parsons, Flack and Wagner, Acta Cryst. B69 (2013) 249-259).
;
_refine_ls_abs_structure_Flack 0.2(2)
_refine_ls_extinction_method none
_refine_ls_goodness_of_fit_ref 1.091
_refine_ls_hydrogen_treatment mixed
_refine_ls_matrix_type full
_refine_ls_number_parameters 117
_refine_ls_number_reflns 1419
_refine_ls_number_restraints 1
_refine_ls_restrained_S_all 1.091
_refine_ls_R_factor_all 0.0464
_refine_ls_R_factor_gt 0.0408
_refine_ls_shift/su_max 0.000
_refine_ls_shift/su_mean 0.000
_refine_ls_structure_factor_coef Fsqd
_refine_ls_weighting_details 'w=1/[\s^2^(Fo^2^)+(0.0547P)^2^+0.0269P] where P=(Fo^2^+2Fc^2^)/3'
_refine_ls_weighting_scheme calc
_refine_ls_wR_factor_gt 0.0968
_refine_ls_wR_factor_ref 0.1000
_reflns_Friedel_coverage 0.787
_reflns_Friedel_fraction_full 0.976
_reflns_Friedel_fraction_max 0.969
_reflns_number_gt 1306
_reflns_number_total 1419
_reflns_threshold_expression 'I > 2\s(I)'
_cod_data_source_file d4cp02094d2.cif
_cod_data_source_block dt2001
_cod_depositor_comments 'Adding full bibliography for 7249351.cif.'
_cod_original_cell_volume 377.74(2)
_cod_original_sg_symbol_H-M 'P 21'
_cod_database_code 7249351
_shelx_shelxl_version_number 2018/3
_shelx_space_group_comment
;
The symmetry employed for this shelxl refinement is uniquely defined
by the following loop, which should always be used as a source of
symmetry information in preference to the above space-group names.
They are only intended as comments.
;
_shelx_estimated_absorpt_t_min 0.907
_shelx_estimated_absorpt_t_max 0.984
_diffrn_source_monochromator 'MONTEL Multi-layer'

loop_
_space_group_symop_operation_xyz
'x, y, z'
'-x, y+1/2, -z'

loop_
_atom_site_label
_atom_site_type_symbol
_atom_site_fract_x
_atom_site_fract_y
_atom_site_fract_z
_atom_site_U_iso_or_equiv
_atom_site_adp_type
_atom_site_occupancy
_atom_site_site_symmetry_order
_atom_site_calc_flag
_atom_site_refinement_flags_posn
_atom_site_refinement_flags_adp
_atom_site_refinement_flags_occupancy
_atom_site_disorder_assembly
_atom_site_disorder_group
O1 O 0.1350(4) 0.2671(4) 0.53624(19) 0.0256(5) Uani 1 1 d . . . . .
O2 O 0.5056(4) 0.0830(4) 0.59513(18) 0.0222(5) Uani 1 1 d . . . . .
N1 N 0.2973(5) 0.6747(4) 0.6205(2) 0.0191(6) Uani 1 1 d . . . . .
H1NA H 0.170(7) 0.634(7) 0.565(3) 0.018(8) Uiso 1 1 d . . . . .
H1NB H 0.371(8) 0.798(8) 0.600(3) 0.028(10) Uiso 1 1 d . . . . .
C2 C 0.4813(5) 0.4733(5) 0.6449(2) 0.0193(6) Uani 1 1 d . . . . .
H2 H 0.642167 0.511356 0.620216 0.023 Uiso 1 1 calc R U . . .
C3 C 0.5362(6) 0.4410(5) 0.7708(3) 0.0233(7) Uani 1 1 d . . . . .
H3A H 0.509817 0.277521 0.790479 0.028 Uiso 1 1 calc R U . . .
H3B H 0.712605 0.487069 0.803936 0.028 Uiso 1 1 calc R U . . .
C3A C 0.3474(5) 0.5991(5) 0.8084(2) 0.0213(6) Uani 1 1 d . . . . .
C4 C 0.2997(6) 0.6315(5) 0.9128(3) 0.0255(7) Uani 1 1 d . . . . .
H4 H 0.390361 0.546049 0.973542 0.031 Uiso 1 1 calc R U . . .
C5 C 0.1144(6) 0.7936(6) 0.9257(3) 0.0267(7) Uani 1 1 d . . . . .
H5 H 0.078912 0.818687 0.996406 0.032 Uiso 1 1 calc R U . . .
C6 C -0.0177(6) 0.9178(5) 0.8376(3) 0.0267(7) Uani 1 1 d . . . . .
H6 H -0.142740 1.026674 0.848699 0.032 Uiso 1 1 calc R U . . .
C7 C 0.0288(6) 0.8864(5) 0.7327(3) 0.0230(7) Uani 1 1 d . . . . .
H7 H -0.061548 0.970722 0.671488 0.028 Uiso 1 1 calc R U . . .
C7A C 0.2137(5) 0.7259(5) 0.7228(2) 0.0198(6) Uani 1 1 d . . . . .
C8 C 0.3592(5) 0.2555(5) 0.5854(2) 0.0192(6) Uani 1 1 d . . . . .

loop_
_atom_site_aniso_label
_atom_site_aniso_U_11
_atom_site_aniso_U_22
_atom_site_aniso_U_33
_atom_site_aniso_U_23
_atom_site_aniso_U_13
_atom_site_aniso_U_12
O1 0.0237(11) 0.0177(11) 0.0320(12) -0.0009(9) -0.0022(9) -0.0009(9)
O2 0.0220(10) 0.0169(10) 0.0281(11) -0.0025(8) 0.0060(8) 0.0006(8)
N1 0.0182(13) 0.0173(13) 0.0212(12) -0.0008(10) 0.0028(10) -0.0015(10)
C2 0.0168(14) 0.0166(14) 0.0243(15) 0.0009(12) 0.0035(11) 0.0018(11)
C3 0.0226(15) 0.0189(16) 0.0266(16) -0.0021(12) 0.0009(11) 0.0031(11)
C3A 0.0190(13) 0.0175(15) 0.0257(15) -0.0007(12) 0.0008(11) -0.0030(12)
C4 0.0259(16) 0.0231(17) 0.0254(16) 0.0028(13) 0.0003(12) 0.0023(13)
C5 0.0282(17) 0.0278(18) 0.0243(15) -0.0019(12) 0.0056(12) 0.0001(13)
C6 0.0240(16) 0.0238(18) 0.0331(17) -0.0017(13) 0.0079(13) 0.0035(12)
C7 0.0206(15) 0.0197(15) 0.0263(16) 0.0018(13) -0.0007(11) 0.0009(12)
C7A 0.0183(14) 0.0170(16) 0.0231(14) -0.0024(11) 0.0023(11) -0.0050(11)
C8 0.0205(14) 0.0186(14) 0.0191(13) 0.0019(12) 0.0056(10) -0.0032(13)

loop_
_atom_type_symbol
_atom_type_description
_atom_type_scat_dispersion_real
_atom_type_scat_dispersion_imag
_atom_type_scat_source
C C 0.0181 0.0091 'International Tables Vol C Tables 4.2.6.8 and 6.1.1.4'
H H 0.0000 0.0000 'International Tables Vol C Tables 4.2.6.8 and 6.1.1.4'
N N 0.0311 0.0180 'International Tables Vol C Tables 4.2.6.8 and 6.1.1.4'
O O 0.0492 0.0322 'International Tables Vol C Tables 4.2.6.8 and 6.1.1.4'

loop_
_geom_angle_atom_site_label_1
_geom_angle_atom_site_label_2
_geom_angle_atom_site_label_3
_geom_angle
_geom_angle_site_symmetry_1
_geom_angle_site_symmetry_3
_geom_angle_publ_flag
C7A N1 C2 106.5(2) . . ?
C7A N1 H1NA 114(2) . . ?
C2 N1 H1NA 109(2) . . ?
C7A N1 H1NB 109(3) . . ?
C2 N1 H1NB 111(3) . . ?
H1NA N1 H1NB 108(4) . . ?
N1 C2 C8 109.4(2) . . ?
N1 C2 C3 106.0(2) . . ?
C8 C2 C3 111.5(2) . . ?
N1 C2 H2 110.0 . . ?
C8 C2 H2 110.0 . . ?
C3 C2 H2 110.0 . . ?
C3A C3 C2 104.0(2) . . ?
C3A C3 H3A 111.0 . . ?
C2 C3 H3A 111.0 . . ?
C3A C3 H3B 111.0 . . ?
C2 C3 H3B 111.0 . . ?
H3A C3 H3B 109.0 . . ?
C7A C3A C4 119.4(3) . . ?
C7A C3A C3 111.1(3) . . ?
C4 C3A C3 129.6(3) . . ?
C3A C4 C5 118.1(3) . . ?
C3A C4 H4 121.0 . . ?
C5 C4 H4 121.0 . . ?
C6 C5 C4 121.1(3) . . ?
C6 C5 H5 119.5 . . ?
C4 C5 H5 119.5 . . ?
C5 C6 C7 121.3(3) . . ?
C5 C6 H6 119.4 . . ?
C7 C6 H6 119.4 . . ?
C7A C7 C6 116.2(3) . . ?
C7A C7 H7 121.9 . . ?
C6 C7 H7 121.9 . . ?
C3A C7A C7 124.0(3) . . ?
C3A C7A N1 111.4(3) . . ?
C7 C7A N1 124.6(3) . . ?
O1 C8 O2 128.1(3) . . ?
O1 C8 C2 118.2(3) . . ?
O2 C8 C2 113.7(2) . . ?

loop_
_geom_bond_atom_site_label_1
_geom_bond_atom_site_label_2
_geom_bond_distance
_geom_bond_site_symmetry_2
_geom_bond_publ_flag
O1 C8 1.237(4) . ?
O2 C8 1.258(4) . ?
N1 C7A 1.466(4) . ?
N1 C2 1.514(4) . ?
N1 H1NA 0.90(4) . ?
N1 H1NB 0.88(5) . ?
C2 C8 1.534(4) . ?
C2 C3 1.548(4) . ?
C2 H2 1.0000 . ?
C3 C3A 1.507(4) . ?
C3 H3A 0.9900 . ?
C3 H3B 0.9900 . ?
C3A C7A 1.369(4) . ?
C3A C4 1.390(5) . ?
C4 C5 1.399(4) . ?
C4 H4 0.9500 . ?
C5 C6 1.379(5) . ?
C5 H5 0.9500 . ?
C6 C7 1.392(5) . ?
C6 H6 0.9500 . ?
C7 C7A 1.382(4) . ?
C7 H7 0.9500 . ?

loop_
_geom_hbond_atom_site_label_D
_geom_hbond_atom_site_label_H
_geom_hbond_atom_site_label_A
_geom_hbond_distance_DH
_geom_hbond_distance_HA
_geom_hbond_distance_DA
_geom_hbond_angle_DHA
_geom_hbond_site_symmetry_A
_geom_hbond_publ_flag
N1 H1NA O1 0.90(4) 2.14(4) 2.645(3) 114(3) . yes
N1 H1NA O1 0.90(4) 2.00(4) 2.765(3) 141(3) 2_556 yes
N1 H1NB O2 0.88(5) 1.80(5) 2.650(3) 163(4) 1_565 yes

loop_
_geom_torsion_atom_site_label_1
_geom_torsion_atom_site_label_2
_geom_torsion_atom_site_label_3
_geom_torsion_atom_site_label_4
_geom_torsion
_geom_torsion_site_symmetry_1
_geom_torsion_site_symmetry_2
_geom_torsion_site_symmetry_3
_geom_torsion_site_symmetry_4
_geom_torsion_publ_flag
C7A N1 C2 C8 110.3(2) . . . . ?
C7A N1 C2 C3 -10.0(3) . . . . ?
N1 C2 C3 C3A 9.1(3) . . . . ?
C8 C2 C3 C3A -109.8(3) . . . . ?
C2 C3 C3A C7A -5.0(3) . . . . ?
C2 C3 C3A C4 176.1(3) . . . . ?
C7A C3A C4 C5 0.2(4) . . . . ?
C3 C3A C4 C5 179.0(3) . . . . ?
C3A C4 C5 C6 0.1(5) . . . . ?
C4 C5 C6 C7 -0.1(5) . . . . ?
C5 C6 C7 C7A -0.2(5) . . . . ?
C4 C3A C7A C7 -0.5(5) . . . . ?
C3 C3A C7A C7 -179.6(3) . . . . ?
C4 C3A C7A N1 177.7(3) . . . . ?
C3 C3A C7A N1 -1.3(3) . . . . ?
C6 C7 C7A C3A 0.5(4) . . . . ?
C6 C7 C7A N1 -177.5(3) . . . . ?
C2 N1 C7A C3A 7.3(3) . . . . ?
C2 N1 C7A C7 -174.5(3) . . . . ?
N1 C2 C8 O1 -5.5(4) . . . . ?
C3 C2 C8 O1 111.4(3) . . . . ?
N1 C2 C8 O2 175.5(2) . . . . ?
C3 C2 C8 O2 -67.6(3) . . . . ?
